data_2220920
loop_
_publ_author_name
'Murtaza, Ghulam'
Hanif-Ur-Rehman
'Khawar Rauf, M.'
'Ebihara, Masahiro'
'Badshah, Amin'

_publ_section_title
;
 2-Benzoyl-1,1-diethyl-3-phenylguanidine
;
_journal_coeditor_code SU2090
_journal_issue 2
_journal_name_full 'Acta Crystallographica Section E'
_journal_page_first o343
_journal_paper_doi 10.1107/S1600536809001469
_journal_volume 65
_journal_year 2009
_chemical_formula_iupac 'C18 H21 N3 O'
_chemical_formula_moiety 'C18 H21 N3 O'
_chemical_formula_sum 'C18 H21 N3 O'
_chemical_formula_weight 295.38
_chemical_name_systematic
;
2-Benzoyl-1,1-diethyl-3-phenylguanidine
;
_space_group_IT_number 14
_symmetry_cell_setting monoclinic
_symmetry_space_group_name_Hall '-P 2ybc'
_symmetry_space_group_name_H-M 'P 1 21/c 1'
_atom_sites_solution_hydrogens geom
_atom_sites_solution_primary direct
_atom_sites_solution_secondary difmap
_audit_creation_method SHELXL-97
_cell_angle_alpha 90.00
_cell_angle_beta 102.992(6)
_cell_angle_gamma 90.00
_cell_formula_units_Z 4
_cell_length_a 10.472(6)
_cell_length_b 15.010(8)
_cell_length_c 10.154(6)
_cell_measurement_reflns_used 4060
_cell_measurement_temperature 113(2)
_cell_measurement_theta_max 55.0
_cell_measurement_theta_min 6.3
_cell_volume 1555.2(15)
_computing_cell_refinement 'CrystalClear (Molecular Structure Corporation & Rigaku, 2001)'
_computing_data_collection 'CrystalClear (Molecular Structure Corporation & Rigaku, 2001)'
_computing_data_reduction 'TEXSAN (Molecular Structure Corporation & Rigaku, 2004)'
_computing_molecular_graphics 'ORTEPII (Johnson, 1976)'
_computing_publication_material
;
SHELXL97 (Sheldrick, 2008) and
TEXSAN (Molecular Structure Corporation & Rigaku, 2004)
;
_computing_structure_refinement 'SHELXL97 (Sheldrick, 2008)'
_computing_structure_solution 'SIR97 (Altomare <i>et al.</i>,  1999)'
_diffrn_ambient_temperature 113(2)
_diffrn_detector_area_resol_mean 14.62
_diffrn_measured_fraction_theta_full 0.995
_diffrn_measured_fraction_theta_max 0.995
_diffrn_measurement_device_type 'Rigaku/MSC Mercury CCD'
_diffrn_measurement_method \w
_diffrn_radiation_monochromator graphite
_diffrn_radiation_type MoK\a
_diffrn_radiation_wavelength 0.71070
_diffrn_reflns_av_R_equivalents 0.0421
_diffrn_reflns_av_sigmaI/netI 0.0368
_diffrn_reflns_limit_h_max 8
_diffrn_reflns_limit_h_min -13
_diffrn_reflns_limit_k_max 19
_diffrn_reflns_limit_k_min -19
_diffrn_reflns_limit_l_max 13
_diffrn_reflns_limit_l_min -13
_diffrn_reflns_number 12318
_diffrn_reflns_theta_full 27.48
_diffrn_reflns_theta_max 27.48
_diffrn_reflns_theta_min 3.37
_exptl_absorpt_coefficient_mu 0.080
_exptl_absorpt_correction_type none
_exptl_crystal_colour colourless
_exptl_crystal_density_diffrn 1.262
_exptl_crystal_density_method 'not measured'
_exptl_crystal_description block
_exptl_crystal_F_000 632
_exptl_crystal_size_max 0.50
_exptl_crystal_size_mid 0.40
_exptl_crystal_size_min 0.30
_refine_diff_density_max 0.260
_refine_diff_density_min -0.190
_refine_ls_extinction_method none
_refine_ls_goodness_of_fit_ref 1.271
_refine_ls_hydrogen_treatment mixed
_refine_ls_matrix_type full
_refine_ls_number_parameters 205
_refine_ls_number_reflns 3556
_refine_ls_number_restraints 0
_refine_ls_restrained_S_all 1.271
_refine_ls_R_factor_all 0.0792
_refine_ls_R_factor_gt 0.0681
_refine_ls_shift/su_max 0.000
_refine_ls_shift/su_mean 0.000
_refine_ls_structure_factor_coef Fsqd
_refine_ls_weighting_details 'calc w=1/[\s^2^(Fo^2^)+(0.0155P)^2^+1.0509P] where P=(Fo^2^+2Fc^2^)/3'
_refine_ls_weighting_scheme calc
_refine_ls_wR_factor_gt 0.1079
_refine_ls_wR_factor_ref 0.1115
_reflns_number_gt 3239
_reflns_number_total 3556
_reflns_threshold_expression I>2\s(I)
_cod_data_source_file su2090.cif
_cod_data_source_block I
_cod_original_sg_symbol_H-M 'P 21/c'
_cod_database_code 2220920
_cod_database_fobs_code 2220920

loop_
_symmetry_equiv_pos_as_xyz
'x, y, z'
'-x, y+1/2, -z+1/2'
'-x, -y, -z'
'x, -y-1/2, z-1/2'

loop_
_atom_site_type_symbol
_atom_site_label
_atom_site_fract_x
_atom_site_fract_y
_atom_site_fract_z
_atom_site_U_iso_or_equiv
_atom_site_adp_type
_atom_site_calc_flag
_atom_site_refinement_flags
_atom_site_occupancy
_atom_site_disorder_assembly
_atom_site_disorder_group
C C1 0.21836(16) 0.49684(12) 0.59825(17) 0.0158(3) Uani d . 1 . .
N N1 0.28409(14) 0.54983(10) 0.53093(14) 0.0174(3) Uani d . 1 . .
N N2 0.24622(14) 0.50194(10) 0.73344(14) 0.0172(3) Uani d . 1 . .
N N3 0.12913(15) 0.43370(10) 0.53944(14) 0.0171(3) Uani d . 1 . .
H H3 0.063(2) 0.4210(15) 0.580(2) 0.035(6) Uiso d . 1 . .
C C2 0.22449(17) 0.58833(11) 0.41264(16) 0.0162(3) Uani d . 1 . .
O O1 0.10437(12) 0.59798(9) 0.36752(12) 0.0208(3) Uani d . 1 . .
C C3 0.31721(17) 0.62748(11) 0.33424(17) 0.0168(4) Uani d . 1 . .
C C4 0.45097(18) 0.63592(12) 0.39163(18) 0.0201(4) Uani d . 1 . .
H H4 0.4854 0.6146 0.4806 0.024 Uiso calc R 1 . .
C C5 0.53391(19) 0.67529(13) 0.31946(19) 0.0248(4) Uani d . 1 . .
H H5 0.6247 0.6810 0.3593 0.030 Uiso calc R 1 . .
C C6 0.4846(2) 0.70640(13) 0.18924(19) 0.0249(4) Uani d . 1 . .
H H6 0.5414 0.7337 0.1402 0.030 Uiso calc R 1 . .
C C7 0.35200(19) 0.69752(12) 0.13084(18) 0.0228(4) Uani d . 1 . .
H H7 0.3182 0.7184 0.0414 0.027 Uiso calc R 1 . .
C C8 0.26838(18) 0.65820(12) 0.20278(17) 0.0195(4) Uani d . 1 . .
H H8 0.1777 0.6522 0.1623 0.023 Uiso calc R 1 . .
C C9 0.32896(18) 0.57493(13) 0.80129(18) 0.0222(4) Uani d . 1 . .
H H9A 0.3065 0.5871 0.8892 0.027 Uiso calc R 1 . .
H H9B 0.3097 0.6294 0.7455 0.027 Uiso calc R 1 . .
C C10 0.47450(19) 0.55474(14) 0.82538(19) 0.0286(4) Uani d . 1 . .
H H10A 0.4928 0.4974 0.8718 0.043 Uiso calc R 1 . .
H H10B 0.5243 0.6018 0.8814 0.043 Uiso calc R 1 . .
H H10C 0.5003 0.5521 0.7385 0.043 Uiso calc R 1 . .
C C11 0.20739(18) 0.43504(12) 0.82325(17) 0.0202(4) Uani d . 1 . .
H H11A 0.2858 0.4169 0.8922 0.024 Uiso calc R 1 . .
H H11B 0.1734 0.3816 0.7694 0.024 Uiso calc R 1 . .
C C12 0.10328(19) 0.46898(14) 0.89432(19) 0.0262(4) Uani d . 1 . .
H H12A 0.1380 0.5199 0.9518 0.039 Uiso calc R 1 . .
H H12B 0.0793 0.4213 0.9502 0.039 Uiso calc R 1 . .
H H12C 0.0256 0.4876 0.8267 0.039 Uiso calc R 1 . .
C C13 0.12031(17) 0.39230(11) 0.41262(16) 0.0156(3) Uani d . 1 . .
C C14 0.22270(18) 0.39048(12) 0.34509(17) 0.0195(4) Uani d . 1 . .
H H14 0.3026 0.4205 0.3821 0.023 Uiso calc R 1 . .
C C15 0.20751(19) 0.34464(12) 0.22372(18) 0.0225(4) Uani d . 1 . .
H H15 0.2771 0.3444 0.1777 0.027 Uiso calc R 1 . .
C C16 0.09264(19) 0.29929(12) 0.16861(18) 0.0240(4) Uani d . 1 . .
H H16 0.0834 0.2680 0.0857 0.029 Uiso calc R 1 . .
C C17 -0.00860(19) 0.30017(12) 0.23605(18) 0.0227(4) Uani d . 1 . .
H H17 -0.0876 0.2691 0.1993 0.027 Uiso calc R 1 . .
C C18 0.00458(17) 0.34619(12) 0.35696(17) 0.0190(4) Uani d . 1 . .
H H18 -0.0655 0.3464 0.4023 0.023 Uiso calc R 1 . .

loop_
_atom_site_aniso_label
_atom_site_aniso_U_11
_atom_site_aniso_U_22
_atom_site_aniso_U_33
_atom_site_aniso_U_12
_atom_site_aniso_U_13
_atom_site_aniso_U_23
C1 0.0136(8) 0.0170(8) 0.0167(8) 0.0015(7) 0.0033(6) 0.0001(6)
N1 0.0168(7) 0.0203(8) 0.0156(7) -0.0023(6) 0.0049(5) 0.0008(6)
N2 0.0190(7) 0.0188(7) 0.0145(7) -0.0030(6) 0.0049(6) 0.0001(6)
N3 0.0158(7) 0.0209(8) 0.0153(7) -0.0029(6) 0.0053(6) 0.0002(6)
C2 0.0181(9) 0.0161(8) 0.0156(8) -0.0008(7) 0.0062(7) -0.0028(6)
O1 0.0167(6) 0.0247(7) 0.0217(6) 0.0005(5) 0.0058(5) 0.0048(5)
C3 0.0200(9) 0.0151(8) 0.0175(8) 0.0000(7) 0.0086(7) -0.0019(6)
C4 0.0210(9) 0.0198(9) 0.0201(9) -0.0001(7) 0.0059(7) 0.0017(7)
C5 0.0213(9) 0.0243(10) 0.0308(10) -0.0031(8) 0.0098(8) 0.0006(8)
C6 0.0304(10) 0.0207(9) 0.0291(10) -0.0032(8) 0.0180(8) 0.0001(8)
C7 0.0332(11) 0.0197(9) 0.0177(8) 0.0006(8) 0.0101(8) 0.0015(7)
C8 0.0221(9) 0.0189(9) 0.0181(8) 0.0001(7) 0.0060(7) -0.0009(7)
C9 0.0272(10) 0.0227(9) 0.0168(8) -0.0064(8) 0.0053(7) -0.0036(7)
C10 0.0258(10) 0.0346(11) 0.0234(9) -0.0083(9) 0.0011(8) -0.0010(8)
C11 0.0228(9) 0.0232(9) 0.0146(8) -0.0021(7) 0.0041(7) 0.0041(7)
C12 0.0269(10) 0.0337(11) 0.0205(9) -0.0046(8) 0.0105(8) 0.0014(8)
C13 0.0176(8) 0.0139(8) 0.0145(8) 0.0016(7) 0.0022(6) 0.0020(6)
C14 0.0167(9) 0.0217(9) 0.0202(9) -0.0014(7) 0.0044(7) -0.0008(7)
C15 0.0231(9) 0.0224(9) 0.0242(9) 0.0018(7) 0.0102(7) -0.0009(7)
C16 0.0339(11) 0.0197(9) 0.0183(9) -0.0010(8) 0.0056(8) -0.0035(7)
C17 0.0248(10) 0.0193(9) 0.0225(9) -0.0042(7) 0.0023(7) -0.0011(7)
C18 0.0172(9) 0.0200(9) 0.0201(8) -0.0007(7) 0.0049(7) 0.0022(7)

loop_
_atom_type_symbol
_atom_type_description
_atom_type_scat_dispersion_real
_atom_type_scat_dispersion_imag
_atom_type_scat_source
C C 0.0033 0.0016 'International Tables Vol C Tables 4.2.6.8 and 6.1.1.4'
H H 0.0000 0.0000 'International Tables Vol C Tables 4.2.6.8 and 6.1.1.4'
N N 0.0061 0.0033 'International Tables Vol C Tables 4.2.6.8 and 6.1.1.4'
O O 0.0106 0.0060 'International Tables Vol C Tables 4.2.6.8 and 6.1.1.4'

loop_
_geom_angle_atom_site_label_1
_geom_angle_atom_site_label_2
_geom_angle_atom_site_label_3
_geom_angle_site_symmetry_1
_geom_angle_site_symmetry_3
_geom_angle
_geom_angle_publ_flag
N1 C1 N2 . . 118.14(15) ?
N1 C1 N3 . . 124.62(15) ?
N2 C1 N3 . . 117.14(15) ?
C1 N1 C2 . . 121.38(15) ?
C1 N2 C9 . . 119.52(14) ?
C1 N2 C11 . . 124.62(15) ?
C9 N2 C11 . . 115.71(14) ?
C1 N3 C13 . . 126.83(15) ?
C1 N3 H3 . . 117.8(15) ?
C13 N3 H3 . . 114.9(14) ?
O1 C2 N1 . . 127.02(16) ?
O1 C2 C3 . . 118.52(16) ?
N1 C2 C3 . . 114.36(15) ?
C8 C3 C4 . . 119.10(16) ?
C8 C3 C2 . . 119.54(16) ?
C4 C3 C2 . . 121.33(16) ?
C5 C4 C3 . . 120.41(17) ?
C5 C4 H4 . . 119.8 ?
C3 C4 H4 . . 119.8 ?
C6 C5 C4 . . 120.22(18) ?
C6 C5 H5 . . 119.9 ?
C4 C5 H5 . . 119.9 ?
C5 C6 C7 . . 119.79(17) ?
C5 C6 H6 . . 120.1 ?
C7 C6 H6 . . 120.1 ?
C6 C7 C8 . . 120.23(17) ?
C6 C7 H7 . . 119.9 ?
C8 C7 H7 . . 119.9 ?
C7 C8 C3 . . 120.24(17) ?
C7 C8 H8 . . 119.9 ?
C3 C8 H8 . . 119.9 ?
N2 C9 C10 . . 113.05(16) ?
N2 C9 H9A . . 109.0 ?
C10 C9 H9A . . 109.0 ?
N2 C9 H9B . . 109.0 ?
C10 C9 H9B . . 109.0 ?
H9A C9 H9B . . 107.8 ?
C9 C10 H10A . . 109.5 ?
C9 C10 H10B . . 109.5 ?
H10A C10 H10B . . 109.5 ?
C9 C10 H10C . . 109.5 ?
H10A C10 H10C . . 109.5 ?
H10B C10 H10C . . 109.5 ?
N2 C11 C12 . . 113.04(15) ?
N2 C11 H11A . . 109.0 ?
C12 C11 H11A . . 109.0 ?
N2 C11 H11B . . 109.0 ?
C12 C11 H11B . . 109.0 ?
H11A C11 H11B . . 107.8 ?
C11 C12 H12A . . 109.5 ?
C11 C12 H12B . . 109.5 ?
H12A C12 H12B . . 109.5 ?
C11 C12 H12C . . 109.5 ?
H12A C12 H12C . . 109.5 ?
H12B C12 H12C . . 109.5 ?
C14 C13 C18 . . 118.86(16) ?
C14 C13 N3 . . 123.74(16) ?
C18 C13 N3 . . 117.28(16) ?
C15 C14 C13 . . 119.85(17) ?
C15 C14 H14 . . 120.1 ?
C13 C14 H14 . . 120.1 ?
C16 C15 C14 . . 121.16(18) ?
C16 C15 H15 . . 119.4 ?
C14 C15 H15 . . 119.4 ?
C17 C16 C15 . . 119.13(17) ?
C17 C16 H16 . . 120.4 ?
C15 C16 H16 . . 120.4 ?
C16 C17 C18 . . 120.46(17) ?
C16 C17 H17 . . 119.8 ?
C18 C17 H17 . . 119.8 ?
C17 C18 C13 . . 120.53(17) ?
C17 C18 H18 . . 119.7 ?
C13 C18 H18 . . 119.7 ?

loop_
_geom_bond_atom_site_label_1
_geom_bond_atom_site_label_2
_geom_bond_site_symmetry_2
_geom_bond_distance
_geom_bond_publ_flag
C1 N1 . 1.336(2) ?
C1 N2 . 1.340(2) ?
C1 N3 . 1.370(2) ?
N1 C2 . 1.352(2) ?
N2 C9 . 1.469(2) ?
N2 C11 . 1.474(2) ?
N3 C13 . 1.414(2) ?
N3 H3 . 0.90(2) ?
C2 O1 . 1.247(2) ?
C2 C3 . 1.506(2) ?
C3 C8 . 1.396(2) ?
C3 C4 . 1.397(3) ?
C4 C5 . 1.388(3) ?
C4 H4 . 0.9500 ?
C5 C6 . 1.388(3) ?
C5 H5 . 0.9500 ?
C6 C7 . 1.388(3) ?
C6 H6 . 0.9500 ?
C7 C8 . 1.392(3) ?
C7 H7 . 0.9500 ?
C8 H8 . 0.9500 ?
C9 C10 . 1.519(3) ?
C9 H9A . 0.9900 ?
C9 H9B . 0.9900 ?
C10 H10A . 0.9800 ?
C10 H10B . 0.9800 ?
C10 H10C . 0.9800 ?
C11 C12 . 1.524(3) ?
C11 H11A . 0.9900 ?
C11 H11B . 0.9900 ?
C12 H12A . 0.9800 ?
C12 H12B . 0.9800 ?
C12 H12C . 0.9800 ?
C13 C14 . 1.397(3) ?
C13 C18 . 1.400(2) ?
C14 C15 . 1.389(3) ?
C14 H14 . 0.9500 ?
C15 C16 . 1.386(3) ?
C15 H15 . 0.9500 ?
C16 C17 . 1.385(3) ?
C16 H16 . 0.9500 ?
C17 C18 . 1.388(3) ?
C17 H17 . 0.9500 ?
C18 H18 . 0.9500 ?

loop_
_geom_hbond_atom_site_label_D
_geom_hbond_atom_site_label_H
_geom_hbond_atom_site_label_A
_geom_hbond_site_symmetry_A
_geom_hbond_distance_DH
_geom_hbond_distance_HA
_geom_hbond_distance_DA
_geom_hbond_angle_DHA
N3 H3 O1 3_566 0.90(2) 1.97(2) 2.852(2) 168(2)

loop_
_geom_torsion_atom_site_label_1
_geom_torsion_atom_site_label_2
_geom_torsion_atom_site_label_3
_geom_torsion_atom_site_label_4
_geom_torsion_site_symmetry_1
_geom_torsion_site_symmetry_2
_geom_torsion_site_symmetry_3
_geom_torsion_site_symmetry_4
_geom_torsion
_geom_torsion_publ_flag
N2 C1 N1 C2 . . . . -141.68(17) ?
N3 C1 N1 C2 . . . . 42.2(3) ?
N1 C1 N2 C9 . . . . 10.7(2) ?
N3 C1 N2 C9 . . . . -172.82(15) ?
N1 C1 N2 C11 . . . . -164.64(16) ?
N3 C1 N2 C11 . . . . 11.8(2) ?
N1 C1 N3 C13 . . . . 22.4(3) ?
N2 C1 N3 C13 . . . . -153.84(16) ?
C1 N1 C2 O1 . . . . 17.6(3) ?
C1 N1 C2 C3 . . . . -166.17(15) ?
O1 C2 C3 C8 . . . . -12.0(2) ?
N1 C2 C3 C8 . . . . 171.40(16) ?
O1 C2 C3 C4 . . . . 166.25(16) ?
N1 C2 C3 C4 . . . . -10.3(2) ?
C8 C3 C4 C5 . . . . 0.8(3) ?
C2 C3 C4 C5 . . . . -177.53(16) ?
C3 C4 C5 C6 . . . . -0.2(3) ?
C4 C5 C6 C7 . . . . -0.4(3) ?
C5 C6 C7 C8 . . . . 0.5(3) ?
C6 C7 C8 C3 . . . . 0.1(3) ?
C4 C3 C8 C7 . . . . -0.7(3) ?
C2 C3 C8 C7 . . . . 177.63(16) ?
C1 N2 C9 C10 . . . . -85.7(2) ?
C11 N2 C9 C10 . . . . 90.06(19) ?
C1 N2 C11 C12 . . . . -110.70(19) ?
C9 N2 C11 C12 . . . . 73.8(2) ?
C1 N3 C13 C14 . . . . 19.1(3) ?
C1 N3 C13 C18 . . . . -164.97(16) ?
C18 C13 C14 C15 . . . . 1.1(3) ?
N3 C13 C14 C15 . . . . 176.97(16) ?
C13 C14 C15 C16 . . . . -0.9(3) ?
C14 C15 C16 C17 . . . . 0.2(3) ?
C15 C16 C17 C18 . . . . 0.3(3) ?
C16 C17 C18 C13 . . . . -0.1(3) ?
C14 C13 C18 C17 . . . . -0.6(3) ?
N3 C13 C18 C17 . . . . -176.78(16) ?

loop_
_cod_related_entry_id
_cod_related_entry_database
_cod_related_entry_code
1 ChemSpider 24741585
